data_4108424
loop_
_publ_author_name
'Sachio Horiuchi'
'Reiji Kumai'
'Yusuke Tokunaga'
'Yoshinori Tokura'

_publ_section_title
;
 Proton Dynamics and Room-Temperature Ferroelectricity in Anilate Salts
 with a Proton Sponge
;
_journal_name_full 'Journal of the American Chemical Society'
_journal_page_first 13382
_journal_page_last 13391
_journal_paper_doi 10.1021/ja8032235
_journal_volume 130
_journal_year 2008
_chemical_formula_moiety 'C24 H18 N6, C12 H2 Br4 O8 '
_chemical_formula_sum 'C36 H20 Br4 N6 O8'
_chemical_formula_weight 984.21
_space_group_IT_number 15
_symmetry_cell_setting monoclinic
_symmetry_Int_Tables_number 15
_symmetry_space_group_name_Hall '-C 2yc'
_symmetry_space_group_name_H-M 'C 1 2/c 1'
_cell_angle_alpha 90.0000
_cell_angle_beta 99.797(7)
_cell_angle_gamma 90.0000
_cell_formula_units_Z 4
_cell_length_a 22.4282(13)
_cell_length_b 10.2454(6)
_cell_length_c 14.9797(15)
_cell_measurement_reflns_used 10720
_cell_measurement_temperature 370(1)
_cell_measurement_theta_max 71.9
_cell_measurement_theta_min 2.6
_cell_volume 3391.9(4)
_computing_cell_refinement PROCESS-AUTO
_computing_data_collection PROCESS-AUTO
_computing_data_reduction CrystalStructure
_computing_molecular_graphics 'CrystalStructure 3.8'
_computing_publication_material 'CrystalStructure 3.8'
_computing_structure_refinement CRYSTALS
_computing_structure_solution SIR2004
_diffrn_measured_fraction_theta_full 1.000
_diffrn_measured_fraction_theta_max 1.000
_diffrn_measurement_device_type Rigaku_IPDSC
_diffrn_measurement_method \w-scan
_diffrn_radiation_type synchrotron
_diffrn_radiation_wavelength 0.99790
_diffrn_reflns_av_R_equivalents 0.012
_diffrn_reflns_limit_h_max 42
_diffrn_reflns_limit_h_min -28
_diffrn_reflns_limit_k_max 19
_diffrn_reflns_limit_k_min -16
_diffrn_reflns_limit_l_max 11
_diffrn_reflns_limit_l_min -12
_diffrn_reflns_number 11837
_diffrn_reflns_theta_full 72.21
_diffrn_reflns_theta_max 72.21
_exptl_absorpt_coefficient_mu 14.544
_exptl_absorpt_correction_T_max 0.112
_exptl_absorpt_correction_T_min 0.057
_exptl_absorpt_correction_type multi-scan
_exptl_crystal_colour red
_exptl_crystal_density_diffrn 1.927
_exptl_crystal_description plate
_exptl_crystal_F_000 1928.00
_exptl_crystal_size_max 0.20
_exptl_crystal_size_mid 0.18
_exptl_crystal_size_min 0.15
_refine_diff_density_max 0.22
_refine_diff_density_min -0.18
_refine_ls_extinction_coef 27(8)
_refine_ls_extinction_method 'Larson (1970) Crystallographic Computing eq. 22'
_refine_ls_goodness_of_fit_ref 0.993
_refine_ls_hydrogen_treatment refall
_refine_ls_number_parameters 397
_refine_ls_number_reflns 3312
_refine_ls_R_factor_gt 0.0272
_refine_ls_shift/su_max 0.0000
_refine_ls_structure_factor_coef F
_refine_ls_weighting_details
;
    Chebychev polynomial with 3 parameters (Carruthers & Watkin, 1979)
    10.5805    6.3521    9.0910
;
_refine_ls_weighting_scheme calc
_refine_ls_wR_factor_ref 0.0402
_reflns_number_gt 3299
_reflns_number_total 4910
_reflns_threshold_expression F^2^>2.0\s(F^2^)
_cod_data_source_file ja8032235_si_002_4.cif
_cod_data_source_block '_H2TPPZ_Hba2_370K'
_cod_original_formula_sum 'C36 H20 Br4 N6 O8 '
_cod_database_code 4108424

loop_
_symmetry_equiv_pos_site_id
_symmetry_equiv_pos_as_xyz
1 +X,+Y,+Z
2 -X,+Y,1/2-Z
3 -X,-Y,-Z
4 +X,-Y,1/2+Z
5 1/2+X,1/2+Y,+Z
6 1/2-X,1/2+Y,1/2-Z
7 1/2-X,1/2-Y,-Z
8 1/2+X,1/2-Y,1/2+Z

loop_
_atom_site_label
_atom_site_type_symbol
_atom_site_fract_x
_atom_site_fract_y
_atom_site_fract_z
_atom_site_U_iso_or_equiv
_atom_site_adp_type
_atom_site_occupancy
_atom_site_symmetry_multiplicity
_atom_site_calc_flag
_atom_site_refinement_flags
_atom_site_disorder_group
Br(1) Br 0.15611(3) 0.22157(5) 0.20300(6) 0.0663(2) Uani 0.50 1 d P 1
Br(1A) Br 0.14664(3) 0.18647(4) 0.20189(6) 0.0617(2) Uani 0.50 1 d P 2
Br(2) Br 0.12932(2) -0.41865(4) 0.14127(6) 0.0650(2) Uani 0.50 1 d P 1
Br(2A) Br 0.14053(2) -0.45547(4) 0.13858(6) 0.06436(19) Uani 0.50 1 d P 2
O(1) O 0.2448(6) 0.020(2) 0.149(2) 0.067(2) Uani 0.50 1 d P 1
O(1A) O 0.2427(7) 0.006(2) 0.137(2) 0.072(2) Uani 0.50 1 d P 2
O(2) O 0.2294(5) -0.2309(11) 0.1062(17) 0.064(2) Uani 0.50 1 d P 1
O(2A) O 0.2342(5) -0.2493(11) 0.1019(17) 0.0671(17) Uani 0.50 1 d P 2
O(3) O 0.04378(9) -0.2160(2) 0.2096(2) 0.0628(9) Uani 0.50 1 d P 1
O(3A) O 0.05056(8) -0.2770(2) 0.2093(2) 0.0581(7) Uani 0.50 1 d P 2
O(4) O 0.05489(8) 0.0399(2) 0.2316(2) 0.0540(8) Uani 0.50 1 d P 1
O(4A) O 0.05128(9) -0.0227(2) 0.2295(2) 0.0638(9) Uani 0.50 1 d P 2
C(13) C 0.1974(2) -0.0402(8) 0.1529(8) 0.045(3) Uani 0.50 1 d P 1
C(13A) C 0.19774(18) -0.0423(6) 0.1570(7) 0.059(3) Uani 0.50 1 d P 2
C(14) C 0.1922(3) -0.1809(13) 0.1397(13) 0.054(2) Uani 0.50 1 d P 1
C(14A) C 0.1918(4) -0.1969(13) 0.1337(14) 0.046(2) Uani 0.50 1 d P 2
C(15) C 0.13757(18) -0.2366(3) 0.1595(4) 0.0433(12) Uani 0.50 1 d P 1
C(15A) C 0.14220(17) -0.2741(3) 0.1562(4) 0.0429(11) Uani 0.50 1 d P 2
C(16) C 0.09177(11) -0.1684(3) 0.1899(3) 0.0454(10) Uani 0.50 1 d P 1
C(16A) C 0.09736(12) -0.2130(2) 0.1886(3) 0.0418(10) Uani 0.50 1 d P 2
C(17) C 0.09959(13) -0.0241(3) 0.2034(3) 0.0422(11) Uani 0.50 1 d P 1
C(17A) C 0.09672(13) -0.0674(2) 0.2028(3) 0.0429(10) Uani 0.50 1 d P 2
C(18) C 0.1489(2) 0.0412(4) 0.1853(6) 0.0461(13) Uani 0.50 1 d P 1
C(18A) C 0.1459(2) 0.0055(3) 0.1829(6) 0.0402(11) Uani 0.50 1 d P 2
H(10) H 0.0299(16) -0.007(3) 0.246(3) 0.048(9) Uiso 0.50 1 d P 1
H(10A) H 0.0257(16) -0.218(3) 0.221(3) 0.038(8) Uiso 0.50 1 d P 2
N(1) N 0.47500(3) 0.38039(8) -0.00467(11) 0.0416(3) Uani 1.00 1 d . .
N(2) N 0.60738(4) 0.25241(8) -0.07161(12) 0.0439(3) Uani 1.00 1 d . .
N(3) N 0.34461(4) 0.52180(9) 0.06025(13) 0.0503(4) Uani 1.00 1 d . .
C(1) C 0.52785(4) 0.39514(8) -0.03231(13) 0.0396(4) Uani 1.00 1 d . .
C(2) C 0.44564(3) 0.47838(8) 0.02736(13) 0.0398(4) Uani 1.00 1 d . .
C(3) C 0.54879(4) 0.27026(9) -0.06842(14) 0.0431(4) Uani 1.00 1 d . .
C(4) C 0.62782(5) 0.14151(10) -0.10362(15) 0.0541(5) Uani 1.00 1 d . .
C(5) C 0.58878(6) 0.04087(11) -0.13240(18) 0.0586(6) Uani 1.00 1 d . .
C(6) C 0.52828(7) 0.05513(13) -0.1280(2) 0.0687(6) Uani 1.00 1 d . .
C(7) C 0.50808(5) 0.17048(12) -0.09456(18) 0.0628(5) Uani 1.00 1 d . .
C(8) C 0.38782(4) 0.43438(9) 0.05386(15) 0.0441(4) Uani 1.00 1 d . .
C(9) C 0.29129(5) 0.48462(13) 0.08051(18) 0.0619(6) Uani 1.00 1 d . .
C(10) C 0.27921(6) 0.35612(14) 0.09630(18) 0.0631(6) Uani 1.00 1 d . .
C(11) C 0.32292(6) 0.26461(14) 0.09026(19) 0.0661(6) Uani 1.00 1 d . .
C(12) C 0.37801(5) 0.30332(11) 0.06886(18) 0.0610(6) Uani 1.00 1 d . .
H(1) H 0.6691(7) 0.1427(15) -0.1049(16) 0.048(4) Uiso 1.00 1 d . .
H(2) H 0.6058(9) -0.037(2) -0.162(2) 0.073(6) Uiso 1.00 1 d . .
H(3) H 0.4995(10) -0.013(2) -0.170(2) 0.083(7) Uiso 1.00 1 d . .
H(4) H 0.4665(9) 0.1855(19) -0.097(2) 0.069(5) Uiso 1.00 1 d . .
H(5) H 0.2665(10) 0.556(2) 0.093(2) 0.072(6) Uiso 1.00 1 d . .
H(6) H 0.2419(9) 0.338(2) 0.1194(19) 0.067(5) Uiso 1.00 1 d . .
H(7) H 0.3164(9) 0.1768(19) 0.1049(19) 0.063(5) Uiso 1.00 1 d . .
H(8) H 0.4108(14) 0.233(3) 0.055(2) 0.105(9) Uiso 1.00 1 d . .
H(9) H 0.3616(12) 0.628(2) 0.066(2) 0.093(7) Uiso 1.00 1 d . .

loop_
_atom_site_aniso_label
_atom_site_aniso_U_11
_atom_site_aniso_U_22
_atom_site_aniso_U_33
_atom_site_aniso_U_12
_atom_site_aniso_U_13
_atom_site_aniso_U_23
Br(1) 0.0661(2) 0.0577(2) 0.0823(8) -0.01280(17) 0.0334(3) -0.011(11)
Br(1A) 0.0656(2) 0.04713(19) 0.0765(7) -0.00768(14) 0.0239(2) -0.005(5)
Br(2) 0.0634(2) 0.05262(19) 0.0861(8) -0.00271(15) 0.0329(2) 0.003(2)
Br(2A) 0.0599(2) 0.04815(17) 0.0929(8) 0.00008(12) 0.0355(2) -0.004(4)
O(1) 0.0454(18) 0.082(6) 0.081(8) -0.022(2) 0.035(2) -0.017(16)
O(1A) 0.046(2) 0.075(4) 0.100(10) -0.0123(18) 0.029(3) -0.013(13)
O(2) 0.049(2) 0.070(3) 0.082(7) 0.0092(15) 0.036(2) 0.004(3)
O(2A) 0.0427(15) 0.065(2) 0.103(6) 0.0028(18) 0.039(2) -0.012(11)
O(3) 0.0428(7) 0.0651(11) 0.088(3) -0.0080(7) 0.0337(12) -0.0007(7)
O(3A) 0.0440(6) 0.0476(6) 0.091(3) -0.0061(5) 0.0343(11) -0.006(6)
O(4) 0.0413(6) 0.0590(8) 0.068(3) -0.0001(5) 0.0270(10) -0.0003(3)
O(4A) 0.0486(7) 0.0536(8) 0.099(3) 0.0015(6) 0.0409(13) -0.0017(17)
C(13) 0.048(2) 0.074(4) 0.011(13) -0.004(2) -0.001(3) 0.004(4)
C(13A) 0.0261(14) 0.072(3) 0.087(13) -0.0023(15) 0.027(3) 0.003(2)
C(14) 0.0292(13) 0.073(4) 0.064(9) -0.0053(15) 0.020(2) 0.005(4)
C(14A) 0.0393(19) 0.0573(17) 0.042(9) -0.0051(10) 0.005(2) -0.0011(10)
C(15) 0.0398(10) 0.0516(14) 0.042(4) -0.0050(11) 0.0181(15) -0.005(4)
C(15A) 0.0382(8) 0.0470(13) 0.048(4) -0.0014(10) 0.0192(14) -0.005(5)
C(16) 0.0332(7) 0.0551(12) 0.051(4) -0.0041(8) 0.0166(12) 0.003(2)
C(16A) 0.0351(7) 0.0445(9) 0.049(4) -0.0034(7) 0.0149(12) 0.0007(6)
C(17) 0.0337(7) 0.0568(13) 0.039(4) -0.0012(9) 0.0128(12) 0.003(3)
C(17A) 0.0333(7) 0.0486(11) 0.050(4) -0.0014(8) 0.0160(12) -0.0010(9)
C(18) 0.0375(8) 0.0578(19) 0.046(5) -0.0060(14) 0.0163(15) -0.0017(16)
C(18A) 0.0363(9) 0.0469(13) 0.039(4) -0.0035(10) 0.0100(14) 0.0008(8)
N(1) 0.0336(2) 0.0460(2) 0.0468(15) -0.0018(2) 0.0110(4) -0.002(2)
N(2) 0.0379(2) 0.0471(3) 0.0497(17) 0.0012(2) 0.0157(5) 0.0019(18)
N(3) 0.0351(2) 0.0543(3) 0.0647(19) -0.0048(2) 0.0178(5) -0.004(3)
C(1) 0.0320(2) 0.0450(3) 0.0424(18) -0.0005(2) 0.0081(5) -0.003(2)
C(2) 0.0314(2) 0.0457(3) 0.0434(18) -0.0015(2) 0.0092(5) -0.0005(5)
C(3) 0.0353(2) 0.0461(3) 0.0488(19) -0.0003(2) 0.0094(5) -0.005(4)
C(4) 0.0493(4) 0.0492(3) 0.070(2) 0.0050(3) 0.0270(7) 0.003(2)
C(5) 0.0613(5) 0.0493(4) 0.070(2) 0.0031(3) 0.0258(9) -0.007(7)
C(6) 0.0567(5) 0.0552(5) 0.097(2) -0.0067(4) 0.0202(9) -0.02(2)
C(7) 0.0406(3) 0.0575(4) 0.091(2) -0.0047(3) 0.0121(7) -0.02(2)
C(8) 0.0339(2) 0.0482(3) 0.052(2) -0.0045(2) 0.0116(5) -0.002(2)
C(9) 0.0390(3) 0.0683(5) 0.084(2) -0.0082(3) 0.0261(7) -0.009(9)
C(10) 0.0458(4) 0.0735(6) 0.075(2) -0.0169(4) 0.0251(7) -0.004(4)
C(11) 0.0541(5) 0.0623(5) 0.086(2) -0.0150(4) 0.0233(9) 0.006(5)
C(12) 0.0475(4) 0.0515(4) 0.088(2) -0.0059(3) 0.0232(8) 0.005(4)

loop_
_atom_type_symbol
_atom_type_description
_atom_type_scat_dispersion_real
_atom_type_scat_dispersion_imag
_atom_type_scat_source
C C 0.0064 0.0035
;
International Tables for Crystallography
(1992, Vol. C, Tables 4.2.6.8 and 6.1.1.4)
;
H H 0.000 0.000
;
International Tables for Crystallography
(1992, Vol. C, Table 6.1.1.4)
;
N N 0.0115 0.0071
;
International Tables for Crystallography
(1992, Vol. C, Tables 4.2.6.8 and 6.1.1.4)
;
O O 0.0193 0.0128
;
International Tables for Crystallography
(1992, Vol. C, Tables 4.2.6.8 and 6.1.1.4)
;
Br Br -2.2110 0.5886
;
International Tables for Crystallography
(1992, Vol. C, Tables 4.2.6.8 and 6.1.1.4)
;

loop_
_geom_angle_atom_site_label_1
_geom_angle_atom_site_label_2
_geom_angle_atom_site_label_3
_geom_angle
_geom_angle_publ_flag
_geom_angle_site_symmetry_1
_geom_angle_site_symmetry_3
O(1) C(13) C(14) 122.4(13) yes . .
O(1) C(13) C(18) 114.1(13) yes . .
C(14) C(13) C(18) 122.9(7) yes . .
O(1A) C(13A) C(14A) 113.0(15) yes . .
O(1A) C(13A) C(18A) 134.8(13) yes . .
C(14A) C(13A) C(18A) 111.4(5) yes . .
O(2) C(14) C(13) 116.6(12) yes . .
O(2) C(14) C(15) 128.1(12) yes . .
C(13) C(14) C(15) 114.8(9) yes . .
O(2A) C(14A) C(13A) 117.3(10) yes . .
O(2A) C(14A) C(15A) 121.1(12) yes . .
C(13A) C(14A) C(15A) 121.4(10) yes . .
Br(2) C(15) C(14) 115.5(6) yes . .
Br(2) C(15) C(16) 119.1(3) yes . .
C(14) C(15) C(16) 125.3(6) yes . .
C(14A) C(15A) C(16A) 118.8(6) yes . .
O(3) C(16) C(15) 126.4(3) yes . .
O(3) C(16) C(17) 115.7(3) yes . .
C(15) C(16) C(17) 117.8(3) yes . .
O(3A) C(16A) C(15A) 121.9(2) yes . .
O(3A) C(16A) C(17A) 115.6(2) yes . .
C(15A) C(16A) C(17A) 122.5(3) yes . .
O(4) C(17) C(16) 117.0(2) yes . .
O(4) C(17) C(18) 120.3(3) yes . .
C(16) C(17) C(18) 122.7(3) yes . .
O(4A) C(17A) C(16A) 116.0(2) yes . .
O(4A) C(17A) C(18A) 126.1(3) yes . .
C(16A) C(17A) C(18A) 117.9(3) yes . .
Br(1) C(18) C(13) 122.7(4) yes . .
Br(1) C(18) C(17) 120.8(4) yes . .
C(13) C(18) C(17) 116.5(4) yes . .
Br(1A) C(18A) C(13A) 114.1(3) yes . .
Br(1A) C(18A) C(17A) 118.6(4) yes . .
C(13A) C(18A) C(17A) 127.0(3) yes . .
C(1) N(1) C(2) 123.20(8) yes . .
C(3) N(2) C(4) 121.73(9) yes . .
C(8) N(3) C(9) 120.86(10) yes . .
N(1) C(1) C(2) 118.32(10) yes . 3_665
N(1) C(1) C(3) 111.53(8) yes . .
C(2) C(1) C(3) 130.09(11) yes 3_665 .
N(1) C(2) C(1) 118.48(10) yes . 3_665
N(1) C(2) C(8) 111.94(7) yes . .
C(1) C(2) C(8) 129.58(10) yes 3_665 .
N(2) C(3) C(1) 120.10(8) yes . .
N(2) C(3) C(7) 119.68(11) yes . .
C(1) C(3) C(7) 120.15(10) yes . .
N(2) C(4) C(5) 120.58(11) yes . .
C(4) C(5) C(6) 119.07(14) yes . .
C(5) C(6) C(7) 119.46(13) yes . .
C(3) C(7) C(6) 119.41(12) yes . .
N(3) C(8) C(2) 119.45(9) yes . .
N(3) C(8) C(12) 120.10(11) yes . .
C(2) C(8) C(12) 120.41(9) yes . .
N(3) C(9) C(10) 121.48(12) yes . .
C(9) C(10) C(11) 118.71(15) yes . .
C(10) C(11) C(12) 119.69(13) yes . .
C(8) C(12) C(11) 119.16(11) yes . .
C(16A) O(3A) H(10A) 106(2) no . .
C(17) O(4) H(10) 113(2) no . .
C(8) N(3) H(9) 113.9(14) no . .
C(9) N(3) H(9) 123.2(15) no . .
N(2) C(4) H(1) 113.4(10) no . .
C(5) C(4) H(1) 126.0(10) no . .
C(4) C(5) H(2) 117.3(12) no . .
C(6) C(5) H(2) 123.4(12) no . .
C(5) C(6) H(3) 113.8(14) no . .
C(7) C(6) H(3) 124.1(13) no . .
C(3) C(7) H(4) 119.6(13) no . .
C(6) C(7) H(4) 120.4(13) no . .
N(3) C(9) H(5) 113.6(14) no . .
C(10) C(9) H(5) 124.0(15) no . .
C(9) C(10) H(6) 116.5(12) no . .
C(11) C(10) H(6) 124.2(12) no . .
C(10) C(11) H(7) 119.8(14) no . .
C(12) C(11) H(7) 120.4(13) no . .
C(8) C(12) H(8) 119.0(18) no . .
C(11) C(12) H(8) 121.3(17) no . .

loop_
_geom_bond_atom_site_label_1
_geom_bond_atom_site_label_2
_geom_bond_distance
_geom_bond_publ_flag
_geom_bond_site_symmetry_2
Br(1) C(18) 1.870(4) yes .
Br(1A) C(18A) 1.876(3) yes .
Br(2) C(15) 1.889(3) yes .
Br(2A) C(15A) 1.877(3) yes .
O(1) C(13) 1.24(2) yes .
O(1A) C(13A) 1.20(2) yes .
O(2) C(14) 1.16(2) yes .
O(2A) C(14A) 1.25(2) yes .
O(3) C(16) 1.261(4) yes .
O(3A) C(16A) 1.319(3) yes .
O(4) C(17) 1.326(4) yes .
O(4A) C(17A) 1.244(4) yes .
C(13) C(14) 1.457(16) yes .
C(13) C(18) 1.514(10) yes .
C(13A) C(14A) 1.623(16) yes .
C(13A) C(18A) 1.376(8) yes .
C(14) C(15) 1.428(12) yes .
C(14A) C(15A) 1.450(14) yes .
C(15) C(16) 1.382(6) yes .
C(15A) C(16A) 1.343(6) yes .
C(16) C(17) 1.499(4) yes .
C(16A) C(17A) 1.507(4) yes .
C(17) C(18) 1.358(6) yes .
C(17A) C(18A) 1.406(6) yes .
N(1) C(1) 1.3290(15) yes .
N(1) C(2) 1.3339(15) yes .
N(2) C(3) 1.3356(13) yes .
N(2) C(4) 1.3438(17) yes .
N(3) C(8) 1.3350(14) yes .
N(3) C(9) 1.3382(18) yes .
C(1) C(2) 1.4224(11) yes 3_665
C(1) C(3) 1.4955(16) yes .
C(2) C(8) 1.4892(16) yes .
C(3) C(7) 1.3822(15) yes .
C(4) C(5) 1.3738(16) yes .
C(5) C(6) 1.377(2) yes .
C(6) C(7) 1.389(2) yes .
C(8) C(12) 1.3852(15) yes .
C(9) C(10) 1.373(2) yes .
C(10) C(11) 1.371(2) yes .
C(11) C(12) 1.386(2) yes .
O(3A) H(10A) 0.86(3) no .
O(4) H(10) 0.79(4) no .
N(3) H(9) 1.15(2) no .
C(4) H(1) 0.929(17) no .
C(5) H(2) 1.02(2) no .
C(6) H(3) 1.07(2) no .
C(7) H(4) 0.94(2) no .
C(9) H(5) 0.96(2) no .
C(10) H(6) 0.97(2) no .
C(11) H(7) 0.94(2) no .
C(12) H(8) 1.08(3) no .

loop_
_geom_contact_atom_site_label_1
_geom_contact_atom_site_label_2
_geom_contact_distance
_geom_contact_site_symmetry_2
Br(1) O(2) 3.536(19) 6_555
Br(1) C(4) 3.374(2) 8_455
Br(2) N(2) 3.5984(17) 5_445
O(1) N(3) 3.45(2) 7_555
O(1) C(4) 3.47(2) 3_655
O(1) C(9) 3.40(3) 7_555
O(1) C(11) 3.26(2) .
O(2) Br(1) 3.536(19) 6_545
O(2) O(2) 3.48(3) 7_545
O(2) N(2) 3.483(18) 5_445
O(2) N(3) 3.486(18) 7_555
O(2) C(4) 3.338(13) 3_655
O(2) C(9) 3.279(12) 1_545
O(2A) O(2A) 3.25(3) 7_545
O(3) O(3) 2.476(4) 2_555
O(3) N(1) 3.460(3) 5_445
O(3) C(12) 3.486(4) 6_545
O(3A) O(3A) 2.752(3) 2_555
O(4) O(4) 2.613(3) 2_555
O(4) N(1) 3.449(3) 7_555
O(4) N(3) 3.528(3) 6_545
O(4) C(1) 3.304(3) 7_555
O(4) C(3) 3.594(3) 8_455
O(4) C(8) 3.427(3) 6_545
O(4A) O(4A) 2.480(3) 2_555
C(13) N(3) 3.177(12) 7_555
C(13) C(8) 3.522(10) 7_555
C(13) C(9) 3.594(13) 7_555
C(14) N(2) 3.471(17) 5_445
C(14) N(3) 3.386(18) 7_555
C(15) N(2) 3.415(7) 5_445
C(16) C(1) 3.454(5) 5_445
C(16) C(11) 3.583(5) 6_545
C(16) C(12) 3.574(5) 6_545
C(17) N(1) 3.483(4) 7_555
C(17) N(3) 3.580(5) 6_545
C(17) C(2) 3.464(5) 7_555
C(18) C(2) 3.519(8) 7_555
C(18) C(8) 3.546(9) 7_555
C(18) C(9) 3.583(9) 6_545
N(1) O(3) 3.460(3) 5_555
N(1) O(4) 3.449(3) 7_555
N(1) C(17) 3.483(4) 7_555
N(2) Br(2) 3.5984(17) 5_555
N(2) O(2) 3.483(18) 5_555
N(2) O(2A) 3.511(17) 5_555
N(2) C(14) 3.471(17) 5_555
N(2) C(14A) 3.366(18) 5_555
N(2) C(15) 3.415(7) 5_555
N(2) C(15A) 3.380(7) 5_555
N(3) O(1) 3.45(2) 7_555
N(3) O(1A) 3.27(3) 7_555
N(3) O(2) 3.486(18) 7_555
N(3) O(2A) 3.543(13) 1_565
N(3) O(4) 3.528(3) 6_555
N(3) C(13) 3.177(12) 7_555
N(3) C(13A) 3.237(11) 7_555
N(3) C(14) 3.386(18) 7_555
N(3) C(14A) 3.394(19) 7_555
N(3) C(17) 3.580(5) 6_555
C(1) O(4) 3.304(3) 7_555
C(1) O(4A) 3.435(3) 7_555
C(1) C(16) 3.454(5) 5_555
C(1) C(16A) 3.585(4) 5_555
C(2) O(4A) 3.513(3) 5_555
C(2) C(17) 3.464(5) 7_555
C(2) C(17A) 3.537(5) 7_555
C(2) C(18) 3.519(8) 7_555
C(2) C(18A) 3.458(7) 7_555
C(3) O(4) 3.594(3) 8_554
C(4) Br(1) 3.374(2) 8_554
C(4) Br(1A) 3.492(2) 8_554
C(4) O(1) 3.47(2) 3_655
C(4) O(1A) 3.39(2) 3_655
C(4) O(2) 3.338(13) 3_655
C(4) O(2A) 3.283(11) 3_655
C(6) O(3A) 3.463(2) 7_545
C(8) O(4) 3.427(3) 6_555
C(8) O(4A) 3.329(4) 6_555
C(8) C(13) 3.522(10) 7_555
C(8) C(13A) 3.580(9) 7_555
C(8) C(18) 3.546(9) 7_555
C(8) C(18A) 3.551(9) 7_555
C(9) O(1) 3.40(3) 7_555
C(9) O(1A) 3.22(3) 7_555
C(9) O(2) 3.279(12) 1_565
C(9) O(2A) 3.052(12) 1_565
C(9) C(13) 3.594(13) 7_555
C(9) C(18) 3.583(9) 6_555
C(9) C(18A) 3.591(8) 6_555
C(10) C(11) 3.523(2) 7_555
C(11) O(1) 3.26(2) .
C(11) O(1A) 3.34(2) .
C(11) C(16) 3.583(5) 6_555
C(11) C(16A) 3.494(5) 6_555
C(11) C(10) 3.523(2) 7_555
C(12) O(3) 3.486(4) 6_555
C(12) O(3A) 3.532(3) 6_555
C(12) C(16) 3.574(5) 6_555
C(12) C(16A) 3.585(5) 6_555
Br(1) H(1) 3.16(2) 8_455
Br(1) H(4) 3.08(2) 7_555
Br(1) H(6) 2.74(2) .
Br(1A) H(1) 3.35(2) 8_455
Br(1A) H(4) 3.04(2) 7_555
Br(1A) H(6) 3.07(2) .
Br(1A) H(9) 3.56(3) 6_545
Br(2) H(2) 3.12(3) 8_445
Br(2) H(3) 3.07(2) 7_545
Br(2) H(4) 3.47(2) 7_545
Br(2) H(5) 3.29(2) 1_545
Br(2A) H(2) 3.22(3) 8_445
Br(2A) H(3) 3.27(2) 7_545
Br(2A) H(4) 3.35(2) 7_545
Br(2A) H(5) 3.02(2) 1_545
Br(2A) H(6) 3.15(2) 1_545
O(1) H(1) 2.72(2) 3_655
O(1) H(2) 3.33(2) 3_655
O(1) H(6) 3.29(3) .
O(1) H(7) 2.44(3) .
O(1A) H(1) 2.61(2) 3_655
O(1A) H(2) 3.37(2) 3_655
O(1A) H(5) 3.48(5) 7_555
O(1A) H(6) 3.42(3) .
O(1A) H(7) 2.51(3) .
O(2) H(1) 2.45(2) 3_655
O(2) H(1) 3.47(3) 5_445
O(2) H(5) 2.36(2) 1_545
O(2) H(5) 3.50(3) 7_555
O(2) H(9) 3.44(3) 1_545
O(2) H(9) 3.19(3) 7_555
O(2A) H(1) 2.42(2) 3_655
O(2A) H(1) 3.38(3) 5_445
O(2A) H(5) 2.13(2) 1_545
O(2A) H(5) 3.53(3) 7_555
O(2A) H(9) 3.25(3) 1_545
O(2A) H(9) 3.27(3) 7_555
O(3) H(10) 2.85(3) 2_555
O(3) H(2) 3.34(2) 8_445
O(3) H(3) 2.97(2) 7_545
O(3) H(3) 3.55(2) 8_445
O(3) H(8) 3.49(3) 5_445
O(3) H(8) 3.54(3) 6_545
O(3A) H(10A) 2.24(4) 2_555
O(3A) H(2) 2.84(2) 8_445
O(3A) H(3) 2.45(2) 7_545
O(3A) H(3) 3.15(2) 8_445
O(3A) H(8) 3.57(3) 5_445
O(3A) H(8) 3.49(3) 6_545
O(4) H(10A) 3.35(3) 2_555
O(4) H(4) 3.44(2) 7_555
O(4) H(9) 3.40(3) 6_545
O(4A) H(10A) 2.83(3) 2_555
C(13) H(1) 3.37(2) 3_655
C(13) H(9) 3.44(3) 7_555
C(13A) H(1) 3.373(19) 3_655
C(13A) H(9) 3.49(3) 7_555
C(14) H(1) 3.26(2) 3_655
C(14) H(5) 3.31(2) 1_545
C(14) H(9) 3.16(3) 7_555
C(14A) H(1) 3.27(2) 3_655
C(14A) H(5) 3.15(2) 1_545
C(14A) H(9) 3.11(3) 7_555
C(15) H(9) 3.56(3) 7_555
C(15A) H(2) 3.55(3) 8_445
C(15A) H(5) 3.55(2) 1_545
C(15A) H(7) 3.58(2) 6_545
C(16) H(10) 3.47(4) 2_555
C(16A) H(10A) 3.28(4) 2_555
C(16A) H(2) 3.39(2) 8_445
C(16A) H(3) 3.53(2) 7_545
C(16A) H(7) 3.54(2) 6_545
C(17) H(10) 3.13(4) 2_555
C(17A) H(10A) 3.51(4) 2_555
C(18) H(5) 3.53(3) 6_545
H(10) O(3) 2.85(3) 2_555
H(10) O(3A) 3.43(3) 2_555
H(10) O(4) 2.05(3) 2_555
H(10) O(4A) 1.93(4) 2_555
H(10) C(16) 3.47(4) 2_555
H(10) C(17) 3.13(4) 2_555
H(10) C(17A) 3.13(4) 2_555
H(10) H(10) 1.37(5) 2_555
H(10) H(10A) 2.59(5) 2_555
H(10) C(1) 3.43(4) 7_555
H(10) C(1) 3.53(5) 8_455
H(10) C(2) 3.49(4) 5_445
H(10) C(2) 3.36(5) 6_545
H(10) C(8) 3.30(4) 6_545
H(10A) O(3) 2.02(4) 2_555
H(10A) O(3A) 2.24(4) 2_555
H(10A) O(4) 3.35(3) 2_555
H(10A) O(4A) 2.83(3) 2_555
H(10A) C(16) 3.20(4) 2_555
H(10A) C(16A) 3.28(4) 2_555
H(10A) C(17A) 3.51(4) 2_555
H(10A) H(10) 2.59(5) 2_555
H(10A) H(10A) 1.57(6) 2_555
H(10A) N(1) 3.52(5) 5_445
H(10A) C(12) 3.51(4) 6_545
H(10A) H(2) 3.40(4) 8_445
H(10A) H(3) 2.89(4) 7_545
H(10A) H(3) 3.31(4) 8_445
H(10A) H(8) 3.30(5) 5_445
H(10A) H(8) 3.46(6) 6_545
N(1) H(10A) 3.52(5) 5_555
C(1) H(10) 3.43(4) 7_555
C(1) H(10) 3.53(5) 8_554
C(2) H(10) 3.49(4) 5_555
C(2) H(10) 3.36(5) 6_555
C(4) H(7) 3.49(2) 3_655
C(5) H(3) 3.32(3) 2_654
C(5) H(7) 3.06(2) 3_655
C(5) H(8) 3.04(3) 3_655
C(6) H(3) 3.07(3) 2_654
C(6) H(8) 3.36(3) 3_655
C(8) H(10) 3.30(4) 6_555
C(10) H(7) 3.40(2) 7_555
C(11) H(2) 2.92(2) 3_655
C(11) H(6) 3.40(2) 7_555
C(12) H(10A) 3.51(4) 6_555
C(12) H(2) 3.05(2) 3_655
H(1) Br(1) 3.16(2) 8_554
H(1) Br(1A) 3.35(2) 8_554
H(1) O(1) 2.72(2) 3_655
H(1) O(1A) 2.61(2) 3_655
H(1) O(2) 2.45(2) 3_655
H(1) O(2) 3.47(3) 5_555
H(1) O(2A) 2.42(2) 3_655
H(1) O(2A) 3.38(3) 5_555
H(1) C(13) 3.37(2) 3_655
H(1) C(13A) 3.373(19) 3_655
H(1) C(14) 3.26(2) 3_655
H(1) C(14A) 3.27(2) 3_655
H(1) H(5) 3.49(3) 5_545
H(1) H(7) 3.29(2) 3_655
H(2) Br(2) 3.12(3) 8_544
H(2) Br(2A) 3.22(3) 8_544
H(2) O(1) 3.33(2) 3_655
H(2) O(1A) 3.37(2) 3_655
H(2) O(3) 3.34(2) 8_544
H(2) O(3A) 2.84(2) 8_544
H(2) C(15A) 3.55(3) 8_544
H(2) C(16A) 3.39(2) 8_544
H(2) H(10A) 3.40(4) 8_544
H(2) C(11) 2.92(2) 3_655
H(2) C(12) 3.05(2) 3_655
H(2) H(3) 3.16(3) 2_654
H(2) H(7) 2.30(3) 3_655
H(2) H(8) 2.63(4) 3_655
H(3) Br(2) 3.07(2) 7_545
H(3) Br(2A) 3.27(2) 7_545
H(3) O(3) 2.97(2) 7_545
H(3) O(3) 3.55(2) 8_544
H(3) O(3A) 2.45(2) 7_545
H(3) O(3A) 3.15(2) 8_544
H(3) C(16A) 3.53(2) 7_545
H(3) H(10A) 2.89(4) 7_545
H(3) H(10A) 3.31(4) 8_544
H(3) C(5) 3.32(3) 2_654
H(3) C(6) 3.07(3) 2_654
H(3) H(2) 3.16(3) 2_654
H(3) H(3) 2.41(5) 2_654
H(3) H(8) 3.30(4) 3_655
H(4) Br(1) 3.08(2) 7_555
H(4) Br(1A) 3.04(2) 7_555
H(4) Br(2) 3.47(2) 7_545
H(4) Br(2A) 3.35(2) 7_545
H(4) O(4) 3.44(2) 7_555
H(5) Br(2) 3.29(2) 1_565
H(5) Br(2A) 3.02(2) 1_565
H(5) O(1A) 3.48(5) 7_555
H(5) O(2) 2.36(2) 1_565
H(5) O(2) 3.50(3) 7_555
H(5) O(2A) 2.13(2) 1_565
H(5) O(2A) 3.53(3) 7_555
H(5) C(14) 3.31(2) 1_565
H(5) C(14A) 3.15(2) 1_565
H(5) C(15A) 3.55(2) 1_565
H(5) C(18) 3.53(3) 6_555
H(5) H(1) 3.49(3) 5_455
H(6) Br(1) 2.74(2) .
H(6) Br(1A) 3.07(2) .
H(6) Br(2A) 3.15(2) 1_565
H(6) O(1) 3.29(3) .
H(6) O(1A) 3.42(3) .
H(6) C(11) 3.40(2) 7_555
H(6) H(7) 3.39(3) 7_555
H(7) O(1) 2.44(3) .
H(7) O(1A) 2.51(3) .
H(7) C(15A) 3.58(2) 6_555
H(7) C(16A) 3.54(2) 6_555
H(7) C(4) 3.49(2) 3_655
H(7) C(5) 3.06(2) 3_655
H(7) C(10) 3.40(2) 7_555
H(7) H(1) 3.29(2) 3_655
H(7) H(2) 2.30(3) 3_655
H(7) H(6) 3.39(3) 7_555
H(8) O(3) 3.49(3) 5_555
H(8) O(3) 3.54(3) 6_555
H(8) O(3A) 3.57(3) 5_555
H(8) O(3A) 3.49(3) 6_555
H(8) H(10A) 3.30(5) 5_555
H(8) H(10A) 3.46(6) 6_555
H(8) C(5) 3.04(3) 3_655
H(8) C(6) 3.36(3) 3_655
H(8) H(2) 2.63(4) 3_655
H(8) H(3) 3.30(4) 3_655
H(9) Br(1A) 3.56(3) 6_555
H(9) O(2) 3.44(3) 1_565
H(9) O(2) 3.19(3) 7_555
H(9) O(2A) 3.25(3) 1_565
H(9) O(2A) 3.27(3) 7_555
H(9) O(4) 3.40(3) 6_555
H(9) C(13) 3.44(3) 7_555
H(9) C(13A) 3.49(3) 7_555
H(9) C(14) 3.16(3) 7_555
H(9) C(14A) 3.11(3) 7_555
H(9) C(15) 3.56(3) 7_555

loop_
_geom_torsion_atom_site_label_1
_geom_torsion_atom_site_label_2
_geom_torsion_atom_site_label_3
_geom_torsion_atom_site_label_4
_geom_torsion
_geom_torsion_site_symmetry_1
_geom_torsion_site_symmetry_3
_geom_torsion_site_symmetry_4
O(1) C(13) C(14) O(2) -16(3) . . .
O(1) C(13) C(14) C(15) 171(2) . . .
O(1) C(13) C(18) Br(1) 8(2) . . .
O(1) C(13) C(18) C(17) -170.7(17) . . .
C(14) C(13) C(18) Br(1) 179.5(10) . . .
C(14) C(13) C(18) C(17) 1.0(15) . . .
C(18) C(13) C(14) O(2) 172.7(16) . . .
C(18) C(13) C(14) C(15) 0.1(18) . . .
O(1A) C(13A) C(14A) O(2A) 3(2) . . .
O(1A) C(13A) C(14A) C(15A) 177(2) . . .
O(1A) C(13A) C(18A) Br(1A) -6(2) . . .
O(1A) C(13A) C(18A) C(17A) 179.4(14) . . .
C(14A) C(13A) C(18A) Br(1A) -175.3(9) . . .
C(14A) C(13A) C(18A) C(17A) 10.3(14) . . .
C(18A) C(13A) C(14A) O(2A) 174.2(17) . . .
C(18A) C(13A) C(14A) C(15A) -11.3(18) . . .
O(2) C(14) C(15) Br(2) 8(2) . . .
O(2) C(14) C(15) C(16) -172.2(18) . . .
C(13) C(14) C(15) Br(2) 179.2(9) . . .
C(13) C(14) C(15) C(16) -0.6(18) . . .
O(2A) C(14A) C(15A) Br(2A) 0(2) . . .
O(2A) C(14A) C(15A) C(16A) -178.9(14) . . .
C(13A) C(14A) C(15A) Br(2A) -174.1(9) . . .
C(13A) C(14A) C(15A) C(16A) 6.8(17) . . .
Br(2) C(15) C(16) O(3) 1.8(7) . . .
Br(2) C(15) C(16) C(17) -179.8(3) . . .
C(14) C(15) C(16) O(3) -178.4(10) . . .
C(14) C(15) C(16) C(17) -0.1(10) . . .
Br(2A) C(15A) C(16A) O(3A) 0.0(7) . . .
Br(2A) C(15A) C(16A) C(17A) -179.4(3) . . .
C(14A) C(15A) C(16A) O(3A) 179.1(9) . . .
C(14A) C(15A) C(16A) C(17A) -0.3(7) . . .
O(3) C(16) C(17) O(4) -2.1(6) . . .
O(3) C(16) C(17) C(18) 179.9(4) . . .
C(15) C(16) C(17) O(4) 179.3(4) . . .
C(15) C(16) C(17) C(18) 1.3(8) . . .
O(3A) C(16A) C(17A) O(4A) -2.4(6) . . .
O(3A) C(16A) C(17A) C(18A) 179.2(5) . . .
C(15A) C(16A) C(17A) O(4A) 177.0(4) . . .
C(15A) C(16A) C(17A) C(18A) -1.4(7) . . .
O(4) C(17) C(18) Br(1) 1.9(8) . . .
O(4) C(17) C(18) C(13) -179.6(5) . . .
C(16) C(17) C(18) Br(1) 179.7(4) . . .
C(16) C(17) C(18) C(13) -1.7(10) . . .
O(4A) C(17A) C(18A) Br(1A) 2.8(9) . . .
O(4A) C(17A) C(18A) C(13A) 177.0(7) . . .
C(16A) C(17A) C(18A) Br(1A) -179.0(4) . . .
C(16A) C(17A) C(18A) C(13A) -4.8(11) . . .
C(1) N(1) C(2) C(8) -179.66(15) . . .
C(1) N(1) C(2) C(1) -0.07(17) . . 3_665
C(2) N(1) C(1) C(3) -177.55(15) . . .
C(2) N(1) C(1) C(2) 0.07(17) . . 3_665
C(3) N(2) C(4) C(5) -1.5(3) . . .
C(4) N(2) C(3) C(1) -179.99(16) . . .
C(4) N(2) C(3) C(7) 3.1(3) . . .
C(8) N(3) C(9) C(10) 0.6(3) . . .
C(9) N(3) C(8) C(2) 177.42(19) . . .
C(9) N(3) C(8) C(12) -0.4(3) . . .
N(1) C(1) C(2) N(1) -0.06(18) . 3_665 3_665
N(1) C(1) C(2) C(8) -179.58(17) . 3_665 3_665
N(1) C(1) C(3) N(2) -158.08(16) . . .
N(1) C(1) C(3) C(7) 18.8(2) . . .
C(2) C(1) C(3) N(2) 24.7(2) 3_665 . .
C(2) C(1) C(3) C(7) -158.44(19) 3_665 . .
C(3) C(1) C(2) N(1) 177.04(16) . 3_665 3_665
C(3) C(1) C(2) C(8) -2.5(3) . 3_665 3_665
N(1) C(2) C(8) N(3) -159.37(17) . . .
N(1) C(2) C(8) C(12) 18.5(2) . . .
C(1) C(2) C(8) N(3) 21.1(3) 3_665 . .
C(1) C(2) C(8) C(12) -161.05(19) 3_665 . .
N(2) C(3) C(7) C(6) -3.1(3) . . .
C(1) C(3) C(7) C(6) 179.96(15) . . .
N(2) C(4) C(5) C(6) -0.0(3) . . .
C(4) C(5) C(6) C(7) -0.1(2) . . .
C(5) C(6) C(7) C(3) 1.6(3) . . .
N(3) C(8) C(12) C(11) 0.2(3) . . .
C(2) C(8) C(12) C(11) -177.7(2) . . .
N(3) C(9) C(10) C(11) -0.5(3) . . .
C(9) C(10) C(11) C(12) 0.2(3) . . .
C(10) C(11) C(12) C(8) -0.0(3) . . .
